data_7032007
loop_
_publ_author_name
'Xu, Beibei'
'Zhong, Wei'
'Wei, Zhenhong'
'Wang, Hailong'
'Liu, Jian'
'Wu, Li'
'Feng, Yonggang'
'Liu, Xiaoming'

_publ_section_title
;
 Iron(iii) complexes of multidentate pyridinyl ligands: synthesis,
 characterization and catalysis of the direct hydroxylation of benzene.
;
_journal_issue 41
_journal_name_full 'Dalton transactions (Cambridge, England : 2003)'
_journal_page_first 15337
_journal_page_last 15345
_journal_paper_doi 10.1039/c4dt02032d
_journal_volume 43
_journal_year 2014
_chemical_formula_sum 'C22.5 H23 Cl4 Fe N6'
_chemical_formula_weight 575.12
_chemical_name_systematic
; 
 ? 
;
_space_group_IT_number 43
_symmetry_cell_setting orthorhombic
_symmetry_space_group_name_Hall 'F 2 -2d'
_symmetry_space_group_name_H-M 'F d d 2'
_atom_sites_solution_hydrogens geom
_atom_sites_solution_primary direct
_atom_sites_solution_secondary difmap
_audit_creation_method SHELXL-97
_cell_angle_alpha 90.00
_cell_angle_beta 90.00
_cell_angle_gamma 90.00
_cell_formula_units_Z 16
_cell_length_a 30.029(4)
_cell_length_b 33.845(5)
_cell_length_c 9.7572(14)
_cell_measurement_reflns_used 9946
_cell_measurement_temperature 296(2)
_cell_measurement_theta_max 27.537
_cell_measurement_theta_min 2.2705
_cell_volume 9917(2)
_computing_cell_refinement 'Bruker SMART'
_computing_data_collection 'Bruker SMART'
_computing_data_reduction 'Bruker SAINT'
_computing_molecular_graphics 'Bruker SHELXTL'
_computing_publication_material 'Bruker SHELXTL'
_computing_structure_refinement 'SHELXL-97 (Sheldrick, 1997)'
_computing_structure_solution 'SHELXS-97 (Sheldrick, 1990)'
_diffrn_ambient_temperature 296(2)
_diffrn_measured_fraction_theta_full 0.999
_diffrn_measured_fraction_theta_max 0.999
_diffrn_measurement_device_type 'CCD area detector'
_diffrn_measurement_method 'phi and omega scans'
_diffrn_radiation_monochromator graphite
_diffrn_radiation_source 'fine-focus sealed tube'
_diffrn_radiation_type MoK\a
_diffrn_radiation_wavelength 0.71073
_diffrn_reflns_av_R_equivalents 0.0337
_diffrn_reflns_av_unetI/netI 0.0300
_diffrn_reflns_limit_h_max 36
_diffrn_reflns_limit_h_min -36
_diffrn_reflns_limit_k_max 41
_diffrn_reflns_limit_k_min -41
_diffrn_reflns_limit_l_max 8
_diffrn_reflns_limit_l_min -12
_diffrn_reflns_number 19600
_diffrn_reflns_theta_full 26.00
_diffrn_reflns_theta_max 26.00
_diffrn_reflns_theta_min 1.81
_exptl_absorpt_coefficient_mu 1.064
_exptl_absorpt_correction_T_max 0.8654
_exptl_absorpt_correction_T_min 0.7844
_exptl_absorpt_correction_type multi-scan
_exptl_absorpt_process_details 'SADABS, v2.10 (Sheldrick, G.M., 2003)'
_exptl_crystal_colour yellow
_exptl_crystal_density_diffrn 1.541
_exptl_crystal_density_method 'not measured'
_exptl_crystal_description block
_exptl_crystal_F_000 4704
_exptl_crystal_size_max 0.24
_exptl_crystal_size_mid 0.20
_exptl_crystal_size_min 0.14
_refine_diff_density_max 0.445
_refine_diff_density_min -0.356
_refine_diff_density_rms 0.054
_refine_ls_abs_structure_details 'Flack H D (1983), Acta Cryst. A39, 876-881'
_refine_ls_abs_structure_Flack 0.013(15)
_refine_ls_extinction_method none
_refine_ls_goodness_of_fit_ref 1.090
_refine_ls_hydrogen_treatment constr
_refine_ls_matrix_type full
_refine_ls_number_parameters 313
_refine_ls_number_reflns 4132
_refine_ls_number_restraints 28
_refine_ls_restrained_S_all 1.138
_refine_ls_R_factor_all 0.0285
_refine_ls_R_factor_gt 0.0275
_refine_ls_shift/su_max 0.002
_refine_ls_shift/su_mean 0.000
_refine_ls_structure_factor_coef Fsqd
_refine_ls_weighting_details 'calc w=1/[\s^2^(Fo^2^)+(0.0406P)^2^+19.8748P] where P=(Fo^2^+2Fc^2^)/3'
_refine_ls_weighting_scheme calc
_refine_ls_wR_factor_gt 0.0713
_refine_ls_wR_factor_ref 0.0776
_reflns_number_gt 4047
_reflns_number_total 4132
_reflns_threshold_expression >2sigma(I)
_cod_data_source_file c4dt02032d2.cif
_cod_data_source_block t
_cod_depositor_comments
;
The following automatic conversions were performed:

'_symmetry_cell_setting' value 'Orthorhombic' changed to
'orthorhombic' according to
/usr/data/users/saulius/crontab/automatic-downloads/rss-feeds/RSC/lib/dictionaries/cif_core.dic
dictionary named 'cif_core.dic' version 2.4.2 from 2011-04-26.

Automatic conversion script
Id: cif_fix_values 2281 2013-09-26 08:29:07Z andrius 

 Adding full bibliography for 7032005--7032008.cif.
;
_cod_original_sg_symbol_H-M 'Fdd2 '
_cod_original_formula_sum 'C22.50 H23 Cl4 Fe N6'
_cod_database_code 7032007

loop_
_symmetry_equiv_pos_as_xyz
'x, y, z'
'-x, -y, z'
'x+1/4, -y+1/4, z+1/4'
'-x+1/4, y+1/4, z+1/4'
'x, y+1/2, z+1/2'
'-x, -y+1/2, z+1/2'
'x+1/4, -y+3/4, z+3/4'
'-x+1/4, y+3/4, z+3/4'
'x+1/2, y, z+1/2'
'-x+1/2, -y, z+1/2'
'x+3/4, -y+1/4, z+3/4'
'-x+3/4, y+1/4, z+3/4'
'x+1/2, y+1/2, z'
'-x+1/2, -y+1/2, z'
'x+3/4, -y+3/4, z+1/4'
'-x+3/4, y+3/4, z+1/4'

loop_
_atom_site_label
_atom_site_type_symbol
_atom_site_fract_x
_atom_site_fract_y
_atom_site_fract_z
_atom_site_U_iso_or_equiv
_atom_site_adp_type
_atom_site_occupancy
_atom_site_symmetry_multiplicity
_atom_site_calc_flag
_atom_site_refinement_flags
_atom_site_disorder_group
Fe1 Fe 0.578973(12) 0.212116(11) 0.14998(4) 0.02078(10) Uani 1 1 d . .
Cl1 Cl 0.64474(2) 0.23612(2) 0.06388(10) 0.03435(18) Uani 1 1 d . .
Cl2 Cl 0.54554(2) 0.272474(18) 0.18321(8) 0.02566(16) Uani 1 1 d . .
Cl3 Cl 0.54799(3) 0.19716(2) -0.05769(8) 0.03412(18) Uani 1 1 d . .
N1 N 0.60479(7) 0.15256(6) 0.1687(3) 0.0244(5) Uani 1 1 d . .
N2 N 0.60063(7) 0.21425(6) 0.3643(3) 0.0221(5) Uani 1 1 d . .
N3 N 0.52391(7) 0.18204(6) 0.2679(3) 0.0216(5) Uani 1 1 d . .
C14 C 0.44104(9) 0.16886(8) 0.2724(3) 0.0260(6) Uani 1 1 d . .
C15 C 0.41348(9) 0.18465(9) 0.3702(4) 0.0279(6) Uani 1 1 d . .
H15 H 0.4151 0.2097 0.4092 0.033 Uiso 1 1 calc R .
N6 N 0.38354(7) 0.15590(7) 0.3974(3) 0.0265(5) Uani 1 1 d . .
C1 C 0.64419(10) 0.14075(9) 0.1231(4) 0.0336(7) Uani 1 1 d . .
H1 H 0.6622 0.1589 0.0775 0.040 Uiso 1 1 calc R .
C2 C 0.65971(11) 0.10254(10) 0.1404(5) 0.0425(8) Uani 1 1 d . .
H2 H 0.6878 0.0952 0.1092 0.051 Uiso 1 1 calc R .
C3 C 0.63265(11) 0.07577(10) 0.2049(5) 0.0461(10) Uani 1 1 d . .
H3 H 0.6418 0.0497 0.2151 0.055 Uiso 1 1 calc R .
C4 C 0.59249(11) 0.08754(9) 0.2536(4) 0.0390(8) Uani 1 1 d . .
H4 H 0.5743 0.0698 0.3001 0.047 Uiso 1 1 calc R .
C5 C 0.57869(9) 0.12649(8) 0.2336(3) 0.0257(6) Uani 1 1 d . .
C6 C 0.53484(10) 0.13958(9) 0.2896(5) 0.0409(9) Uani 1 1 d . .
H6A H 0.5116 0.1237 0.2478 0.049 Uiso 1 1 calc R .
H6B H 0.5344 0.1343 0.3873 0.049 Uiso 1 1 calc R .
C7 C 0.52211(8) 0.20274(8) 0.4025(3) 0.0247(6) Uani 1 1 d . .
H7A H 0.5065 0.2276 0.3917 0.030 Uiso 1 1 calc R .
H7B H 0.5056 0.1867 0.4673 0.030 Uiso 1 1 calc R .
C8 C 0.56748(9) 0.21048(8) 0.4579(3) 0.0233(6) Uani 1 1 d . .
C9 C 0.57571(10) 0.21458(9) 0.5968(4) 0.0282(7) Uani 1 1 d . .
H9 H 0.5527 0.2119 0.6599 0.034 Uiso 1 1 calc R .
C10 C 0.61856(10) 0.22269(8) 0.6408(4) 0.0302(6) Uani 1 1 d . .
H10 H 0.6246 0.2259 0.7336 0.036 Uiso 1 1 calc R .
C11 C 0.65199(10) 0.22595(9) 0.5452(4) 0.0319(7) Uani 1 1 d . .
H11 H 0.6811 0.2310 0.5722 0.038 Uiso 1 1 calc R .
C12 C 0.64146(9) 0.22152(8) 0.4085(4) 0.0279(6) Uani 1 1 d . .
H12 H 0.6642 0.2238 0.3443 0.034 Uiso 1 1 calc R .
C13 C 0.47915(9) 0.18648(9) 0.1978(4) 0.0288(6) Uani 1 1 d . .
H13A H 0.4733 0.2144 0.1846 0.035 Uiso 1 1 calc R .
H13B H 0.4809 0.1744 0.1079 0.035 Uiso 1 1 calc R .
N4 N 0.42671(8) 0.13153(8) 0.2443(4) 0.0363(7) Uani 1 1 d . .
N5 N 0.39146(8) 0.12384(7) 0.3201(4) 0.0363(7) Uani 1 1 d . .
C16 C 0.34677(10) 0.15610(10) 0.4943(4) 0.0341(7) Uani 1 1 d . .
H16A H 0.3506 0.1779 0.5576 0.041 Uiso 1 1 calc R .
H16B H 0.3474 0.1318 0.5470 0.041 Uiso 1 1 calc R .
C17 C 0.30179(8) 0.15993(8) 0.4241(3) 0.0262(6) Uani 1 1 d . .
C18 C 0.27072(10) 0.13047(8) 0.4354(4) 0.0292(6) Uani 1 1 d . .
H18 H 0.2771 0.1081 0.4870 0.035 Uiso 1 1 calc R .
C19 C 0.22908(9) 0.13387(9) 0.3691(4) 0.0319(7) Uani 1 1 d . .
H19 H 0.2082 0.1137 0.3766 0.038 Uiso 1 1 calc R .
C20 C 0.21949(10) 0.16660(10) 0.2944(5) 0.0424(9) Uani 1 1 d . .
H20 H 0.1918 0.1693 0.2528 0.051 Uiso 1 1 calc R .
C21 C 0.25118(14) 0.19566(11) 0.2811(7) 0.0677(16) Uani 1 1 d . .
H21 H 0.2453 0.2176 0.2265 0.081 Uiso 1 1 calc R .
C22 C 0.29171(12) 0.19278(10) 0.3480(5) 0.0508(12) Uani 1 1 d . .
H22 H 0.3122 0.2133 0.3412 0.061 Uiso 1 1 calc R .
C23' C 0.5000 0.0000 0.9401(14) 0.160(3) Uani 0.552(14) 2 d SPDU 1
H23A H 0.5250 -0.0075 0.8829 0.192 Uiso 0.276(7) 1 calc PR 1
H23B H 0.4750 0.0075 0.8829 0.192 Uiso 0.276(7) 1 calc PR 1
Cl' Cl 0.51314(15) 0.0348(2) 1.0490(8) 0.167(3) Uani 0.552(14) 1 d PDU 1
C23 C 0.5000 0.0000 0.9401(14) 0.160(3) Uani 0.448(14) 2 d SPDU 2
H23C H 0.5257 -0.0013 0.8801 0.192 Uiso 0.224(7) 1 calc PR 2
H23D H 0.4743 0.0013 0.8801 0.192 Uiso 0.224(7) 1 calc PR 2
Cl Cl 0.5032(3) 0.0502(4) 1.0220(8) 0.180(4) Uani 0.448(14) 1 d PDU 2

loop_
_atom_site_aniso_label
_atom_site_aniso_U_11
_atom_site_aniso_U_22
_atom_site_aniso_U_33
_atom_site_aniso_U_23
_atom_site_aniso_U_13
_atom_site_aniso_U_12
Fe1 0.02000(17) 0.02151(17) 0.0208(2) 0.00176(16) 0.00219(16) 0.00010(14)
Cl1 0.0230(3) 0.0363(4) 0.0437(5) 0.0110(3) 0.0080(3) -0.0020(3)
Cl2 0.0257(3) 0.0222(3) 0.0290(4) 0.0019(3) -0.0015(3) 0.0024(2)
Cl3 0.0398(4) 0.0425(4) 0.0201(4) -0.0021(3) -0.0009(3) -0.0035(3)
N1 0.0262(11) 0.0230(11) 0.0241(14) -0.0005(10) 0.0042(10) 0.0025(8)
N2 0.0177(10) 0.0221(11) 0.0265(15) 0.0026(9) -0.0006(10) 0.0004(8)
N3 0.0170(10) 0.0225(11) 0.0252(14) 0.0003(10) 0.0019(9) -0.0009(8)
C14 0.0177(12) 0.0290(13) 0.0312(18) -0.0003(12) -0.0043(11) -0.0009(10)
C15 0.0253(13) 0.0283(14) 0.0301(18) -0.0016(13) -0.0045(13) -0.0039(10)
N6 0.0160(10) 0.0299(11) 0.0337(15) 0.0039(12) -0.0018(11) -0.0011(8)
C1 0.0341(15) 0.0300(14) 0.037(2) 0.0040(14) 0.0126(14) 0.0055(11)
C2 0.0380(17) 0.0362(16) 0.053(2) 0.0034(17) 0.0123(18) 0.0123(13)
C3 0.0394(18) 0.0257(15) 0.073(3) 0.0034(16) 0.0051(19) 0.0091(13)
C4 0.0372(17) 0.0247(14) 0.055(2) 0.0079(15) 0.0050(16) -0.0033(12)
C5 0.0268(14) 0.0228(13) 0.0274(17) -0.0037(12) 0.0009(12) -0.0022(10)
C6 0.0298(15) 0.0233(14) 0.070(3) 0.0047(16) 0.0178(17) -0.0004(11)
C7 0.0196(12) 0.0322(13) 0.0224(15) 0.0010(12) 0.0026(12) -0.0002(10)
C8 0.0231(13) 0.0223(12) 0.0245(16) 0.0044(10) -0.0018(12) 0.0009(10)
C9 0.0320(15) 0.0282(14) 0.0243(16) 0.0023(12) -0.0008(12) 0.0017(11)
C10 0.0336(14) 0.0292(13) 0.0278(17) 0.0012(14) -0.0120(14) 0.0019(11)
C11 0.0269(14) 0.0305(14) 0.038(2) 0.0056(14) -0.0123(14) 0.0002(11)
C12 0.0205(12) 0.0311(13) 0.0322(18) 0.0041(13) -0.0022(12) 0.0012(10)
C13 0.0240(13) 0.0361(15) 0.0263(16) -0.0014(13) -0.0022(12) -0.0052(11)
N4 0.0249(12) 0.0276(13) 0.056(2) -0.0046(13) 0.0013(13) -0.0006(10)
N5 0.0214(11) 0.0258(12) 0.062(2) -0.0004(13) 0.0046(13) -0.0006(9)
C16 0.0213(14) 0.0491(18) 0.0318(19) 0.0075(15) 0.0007(13) -0.0003(12)
C17 0.0169(12) 0.0329(14) 0.0288(17) 0.0016(13) 0.0023(11) 0.0014(10)
C18 0.0287(14) 0.0295(14) 0.0293(18) 0.0043(13) 0.0057(13) 0.0004(11)
C19 0.0243(13) 0.0358(15) 0.0356(19) -0.0080(14) 0.0061(13) -0.0069(11)
C20 0.0250(14) 0.0365(16) 0.066(3) -0.0123(18) -0.0158(17) 0.0075(12)
C21 0.062(2) 0.0277(17) 0.113(5) 0.022(2) -0.046(3) -0.0025(16)
C22 0.0389(17) 0.0317(16) 0.082(3) 0.0165(19) -0.0241(19) -0.0119(13)
C23' 0.025(3) 0.348(7) 0.107(6) 0.000 0.000 0.044(5)
Cl' 0.075(2) 0.267(6) 0.159(5) -0.039(4) -0.032(3) 0.092(4)
C23 0.025(3) 0.348(7) 0.107(6) 0.000 0.000 0.044(5)
Cl 0.087(4) 0.340(9) 0.113(4) 0.060(6) -0.030(3) -0.106(5)

loop_
_atom_type_symbol
_atom_type_description
_atom_type_scat_dispersion_real
_atom_type_scat_dispersion_imag
_atom_type_scat_source
C C 0.0033 0.0016 'International Tables Vol C Tables 4.2.6.8 and 6.1.1.4'
H H 0.0000 0.0000 'International Tables Vol C Tables 4.2.6.8 and 6.1.1.4'
N N 0.0061 0.0033 'International Tables Vol C Tables 4.2.6.8 and 6.1.1.4'
Cl Cl 0.1484 0.1585 'International Tables Vol C Tables 4.2.6.8 and 6.1.1.4'
Fe Fe 0.3463 0.8444 'International Tables Vol C Tables 4.2.6.8 and 6.1.1.4'

loop_
_geom_angle_atom_site_label_1
_geom_angle_atom_site_label_2
_geom_angle_atom_site_label_3
_geom_angle
_geom_angle_site_symmetry_1
_geom_angle_site_symmetry_3
N1 Fe1 N2 81.02(9) . .
N1 Fe1 N3 78.44(8) . .
N2 Fe1 N3 75.27(9) . .
N1 Fe1 Cl3 90.83(7) . .
N2 Fe1 Cl3 166.87(6) . .
N3 Fe1 Cl3 93.09(7) . .
N1 Fe1 Cl1 92.99(7) . .
N2 Fe1 Cl1 94.72(6) . .
N3 Fe1 Cl1 167.63(7) . .
Cl3 Fe1 Cl1 95.98(4) . .
N1 Fe1 Cl2 166.08(7) . .
N2 Fe1 Cl2 88.04(6) . .
N3 Fe1 Cl2 90.51(6) . .
Cl3 Fe1 Cl2 98.28(3) . .
Cl1 Fe1 Cl2 96.48(3) . .
C1 N1 C5 118.8(2) . .
C1 N1 Fe1 124.84(19) . .
C5 N1 Fe1 116.31(18) . .
C12 N2 C8 118.5(3) . .
C12 N2 Fe1 126.3(2) . .
C8 N2 Fe1 114.93(18) . .
C6 N3 C7 109.7(3) . .
C6 N3 C13 110.8(2) . .
C7 N3 C13 108.6(2) . .
C6 N3 Fe1 110.25(17) . .
C7 N3 Fe1 105.30(15) . .
C13 N3 Fe1 112.03(18) . .
N4 C14 C15 108.1(3) . .
N4 C14 C13 121.2(3) . .
C15 C14 C13 130.6(3) . .
N6 C15 C14 104.9(3) . .
N6 C15 H15 127.5 . .
C14 C15 H15 127.5 . .
N5 N6 C15 110.7(3) . .
N5 N6 C16 120.2(2) . .
C15 N6 C16 129.1(3) . .
N1 C1 C2 122.7(3) . .
N1 C1 H1 118.6 . .
C2 C1 H1 118.6 . .
C3 C2 C1 118.3(3) . .
C3 C2 H2 120.8 . .
C1 C2 H2 120.8 . .
C4 C3 C2 119.6(3) . .
C4 C3 H3 120.2 . .
C2 C3 H3 120.2 . .
C3 C4 C5 119.5(3) . .
C3 C4 H4 120.3 . .
C5 C4 H4 120.3 . .
N1 C5 C4 121.0(3) . .
N1 C5 C6 119.6(3) . .
C4 C5 C6 119.4(3) . .
N3 C6 C5 115.4(3) . .
N3 C6 H6A 108.4 . .
C5 C6 H6A 108.4 . .
N3 C6 H6B 108.4 . .
C5 C6 H6B 108.4 . .
H6A C6 H6B 107.5 . .
C8 C7 N3 111.7(2) . .
C8 C7 H7A 109.3 . .
N3 C7 H7A 109.3 . .
C8 C7 H7B 109.3 . .
N3 C7 H7B 109.3 . .
H7A C7 H7B 107.9 . .
N2 C8 C9 121.2(3) . .
N2 C8 C7 116.3(3) . .
C9 C8 C7 122.4(3) . .
C10 C9 C8 119.3(3) . .
C10 C9 H9 120.3 . .
C8 C9 H9 120.3 . .
C11 C10 C9 118.9(3) . .
C11 C10 H10 120.5 . .
C9 C10 H10 120.5 . .
C10 C11 C12 118.7(3) . .
C10 C11 H11 120.6 . .
C12 C11 H11 120.6 . .
N2 C12 C11 123.2(3) . .
N2 C12 H12 118.4 . .
C11 C12 H12 118.4 . .
C14 C13 N3 115.1(3) . .
C14 C13 H13A 108.5 . .
N3 C13 H13A 108.5 . .
C14 C13 H13B 108.5 . .
N3 C13 H13B 108.5 . .
H13A C13 H13B 107.5 . .
N5 N4 C14 108.9(3) . .
N4 N5 N6 107.4(2) . .
N6 C16 C17 112.5(3) . .
N6 C16 H16A 109.1 . .
C17 C16 H16A 109.1 . .
N6 C16 H16B 109.1 . .
C17 C16 H16B 109.1 . .
H16A C16 H16B 107.8 . .
C18 C17 C22 118.9(3) . .
C18 C17 C16 120.5(3) . .
C22 C17 C16 120.6(3) . .
C17 C18 C19 120.5(3) . .
C17 C18 H18 119.8 . .
C19 C18 H18 119.8 . .
C20 C19 C18 120.0(3) . .
C20 C19 H19 120.0 . .
C18 C19 H19 120.0 . .
C19 C20 C21 119.2(3) . .
C19 C20 H20 120.4 . .
C21 C20 H20 120.4 . .
C20 C21 C22 120.9(4) . .
C20 C21 H21 119.5 . .
C22 C21 H21 119.5 . .
C17 C22 C21 120.4(3) . .
C17 C22 H22 119.8 . .
C21 C22 H22 119.8 . .
Cl' C23' Cl' 98.9(10) . 2_655
Cl' C23' H23A 112.0 . .
Cl' C23' H23A 112.0 2_655 .
Cl' C23' H23B 112.0 . .
Cl' C23' H23B 112.0 2_655 .
H23A C23' H23B 109.7 . .

loop_
_geom_bond_atom_site_label_1
_geom_bond_atom_site_label_2
_geom_bond_distance
_geom_bond_site_symmetry_2
Fe1 N1 2.167(2) .
Fe1 N2 2.191(3) .
Fe1 N3 2.257(2) .
Fe1 Cl3 2.2864(9) .
Fe1 Cl1 2.2948(8) .
Fe1 Cl2 2.2992(8) .
N1 C1 1.326(4) .
N1 C5 1.339(4) .
N2 C12 1.323(4) .
N2 C8 1.357(4) .
N3 C6 1.489(4) .
N3 C7 1.490(4) .
N3 C13 1.516(4) .
C14 N4 1.363(4) .
C14 C15 1.372(5) .
C14 C13 1.481(4) .
C15 N6 1.351(4) .
C15 H15 0.9300 .
N6 N5 1.343(4) .
N6 C16 1.453(4) .
C1 C2 1.385(4) .
C1 H1 0.9300 .
C2 C3 1.370(5) .
C2 H2 0.9300 .
C3 C4 1.356(5) .
C3 H3 0.9300 .
C4 C5 1.396(4) .
C4 H4 0.9300 .
C5 C6 1.493(4) .
C6 H6A 0.9700 .
C6 H6B 0.9700 .
C7 C8 1.489(4) .
C7 H7A 0.9700 .
C7 H7B 0.9700 .
C8 C9 1.385(5) .
C9 C10 1.384(4) .
C9 H9 0.9300 .
C10 C11 1.375(5) .
C10 H10 0.9300 .
C11 C12 1.378(5) .
C11 H11 0.9300 .
C12 H12 0.9300 .
C13 H13A 0.9700 .
C13 H13B 0.9700 .
N4 N5 1.317(4) .
C16 C17 1.520(4) .
C16 H16A 0.9700 .
C16 H16B 0.9700 .
C17 C18 1.370(4) .
C17 C22 1.371(5) .
C18 C19 1.412(4) .
C18 H18 0.9300 .
C19 C20 1.357(5) .
C19 H19 0.9300 .
C20 C21 1.375(5) .
C20 H20 0.9300 .
C21 C22 1.384(5) .
C21 H21 0.9300 .
C22 H22 0.9300 .
C23' Cl' 1.633(10) .
C23' Cl' 1.633(10) 2_655
C23' H23A 0.9700 .
C23' H23B 0.9700 .

loop_
_geom_torsion_atom_site_label_1
_geom_torsion_atom_site_label_2
_geom_torsion_atom_site_label_3
_geom_torsion_atom_site_label_4
_geom_torsion
N2 Fe1 N1 C1 -101.0(3)
N3 Fe1 N1 C1 -177.7(3)
Cl3 Fe1 N1 C1 89.3(3)
Cl1 Fe1 N1 C1 -6.7(3)
Cl2 Fe1 N1 C1 -139.6(3)
N2 Fe1 N1 C5 77.8(2)
N3 Fe1 N1 C5 1.1(2)
Cl3 Fe1 N1 C5 -91.8(2)
Cl1 Fe1 N1 C5 172.1(2)
Cl2 Fe1 N1 C5 39.2(4)
N1 Fe1 N2 C12 83.2(2)
N3 Fe1 N2 C12 163.6(2)
Cl3 Fe1 N2 C12 135.5(3)
Cl1 Fe1 N2 C12 -9.0(2)
Cl2 Fe1 N2 C12 -105.4(2)
N1 Fe1 N2 C8 -101.85(18)
N3 Fe1 N2 C8 -21.53(17)
Cl3 Fe1 N2 C8 -49.6(4)
Cl1 Fe1 N2 C8 165.86(17)
Cl2 Fe1 N2 C8 69.51(17)
N1 Fe1 N3 C6 -1.2(2)
N2 Fe1 N3 C6 -84.9(2)
Cl3 Fe1 N3 C6 89.0(2)
Cl1 Fe1 N3 C6 -48.1(5)
Cl2 Fe1 N3 C6 -172.7(2)
N1 Fe1 N3 C7 116.99(17)
N2 Fe1 N3 C7 33.36(16)
Cl3 Fe1 N3 C7 -152.79(15)
Cl1 Fe1 N3 C7 70.1(4)
Cl2 Fe1 N3 C7 -54.48(16)
N1 Fe1 N3 C13 -125.13(19)
N2 Fe1 N3 C13 151.24(19)
Cl3 Fe1 N3 C13 -34.92(18)
Cl1 Fe1 N3 C13 -172.0(2)
Cl2 Fe1 N3 C13 63.40(18)
N4 C14 C15 N6 0.2(4)
C13 C14 C15 N6 177.4(3)
C14 C15 N6 N5 -0.6(4)
C14 C15 N6 C16 179.2(3)
C5 N1 C1 C2 -0.4(5)
Fe1 N1 C1 C2 178.4(3)
N1 C1 C2 C3 1.5(6)
C1 C2 C3 C4 -2.2(7)
C2 C3 C4 C5 2.0(7)
C1 N1 C5 C4 0.1(5)
Fe1 N1 C5 C4 -178.8(3)
C1 N1 C5 C6 178.1(3)
Fe1 N1 C5 C6 -0.8(4)
C3 C4 C5 N1 -1.0(6)
C3 C4 C5 C6 -178.9(4)
C7 N3 C6 C5 -114.3(3)
C13 N3 C6 C5 125.8(3)
Fe1 N3 C6 C5 1.2(4)
N1 C5 C6 N3 -0.3(5)
C4 C5 C6 N3 177.6(3)
C6 N3 C7 C8 76.2(3)
C13 N3 C7 C8 -162.5(2)
Fe1 N3 C7 C8 -42.4(2)
C12 N2 C8 C9 0.8(4)
Fe1 N2 C8 C9 -174.5(2)
C12 N2 C8 C7 179.4(2)
Fe1 N2 C8 C7 4.0(3)
N3 C7 C8 N2 27.3(3)
N3 C7 C8 C9 -154.1(3)
N2 C8 C9 C10 0.0(4)
C7 C8 C9 C10 -178.4(3)
C8 C9 C10 C11 -0.9(4)
C9 C10 C11 C12 0.9(4)
C8 N2 C12 C11 -0.8(4)
Fe1 N2 C12 C11 173.9(2)
C10 C11 C12 N2 0.0(5)
N4 C14 C13 N3 -94.4(4)
C15 C14 C13 N3 88.6(4)
C6 N3 C13 C14 58.8(4)
C7 N3 C13 C14 -61.7(3)
Fe1 N3 C13 C14 -177.6(2)
C15 C14 N4 N5 0.3(4)
C13 C14 N4 N5 -177.3(3)
C14 N4 N5 N6 -0.7(4)
C15 N6 N5 N4 0.8(4)
C16 N6 N5 N4 -179.0(3)
N5 N6 C16 C17 -74.0(4)
C15 N6 C16 C17 106.2(4)
N6 C16 C17 C18 117.9(3)
N6 C16 C17 C22 -61.8(4)
C22 C17 C18 C19 0.3(5)
C16 C17 C18 C19 -179.4(3)
C17 C18 C19 C20 -0.5(5)
C18 C19 C20 C21 1.9(6)
C19 C20 C21 C22 -3.1(8)
C18 C17 C22 C21 -1.5(7)
C16 C17 C22 C21 178.2(5)
C20 C21 C22 C17 2.9(9)
